data_2238501
loop_
_publ_author_name
'Damous, Maamar'
'D\'en\`es, George'
'Bouacida, Sofiane'
'Hamlaoui, Meriem'
'Merazig, Hocine'
'Daran, Jean-Claude'

_publ_section_title
;
 Di-\m-chlorido-bis[(2-aminobenzamide-\k^2^<i>N</i>^2^,<i>O</i>)chloridocopper(II)]
;
_journal_coeditor_code HG5337
_journal_issue 9
_journal_name_full 'Acta Crystallographica Section E'
_journal_page_first m488
_journal_paper_doi 10.1107/S1600536813021879
_journal_volume 69
_journal_year 2013
_chemical_formula_iupac '[Cu2 Cl4 (C7 H8 N2 O1)2]'
_chemical_formula_moiety 'C14 H16 Cl4 Cu2 N4 O2'
_chemical_formula_sum 'C14 H16 Cl4 Cu2 N4 O2'
_chemical_formula_weight 541.21
_chemical_name_systematic Di-\m-chlorido-bis[(2-aminobenzamide-\k^2^<i>N</i>^2^,<i>O</i>)chloridocopper(II)]
_space_group_IT_number 14
_symmetry_cell_setting monoclinic
_symmetry_space_group_name_Hall '-P 2ybc'
_symmetry_space_group_name_H-M 'P 1 21/c 1'
_atom_sites_solution_hydrogens geom
_atom_sites_solution_primary direct
_atom_sites_solution_secondary difmap
_audit_conform_dict_name cif_core.dic
_audit_conform_dict_version 2.3
_audit_creation_method 'WinGX routine CIF_UPDATE'
_cell_angle_alpha 90
_cell_angle_beta 98.771(5)
_cell_angle_gamma 90
_cell_formula_units_Z 2
_cell_length_a 8.1888(5)
_cell_length_b 13.8545(6)
_cell_length_c 8.1592(4)
_cell_measurement_reflns_used 3363
_cell_measurement_temperature 180(2)
_cell_measurement_theta_max 28.185
_cell_measurement_theta_min 2.909
_cell_volume 914.85(8)
_computing_cell_refinement 'CrysAlis PRO (Agilent, 2011)'
_computing_data_collection 'CrysAlis PRO (Agilent, 2011)'
_computing_data_reduction 'CrysAlis PRO (Agilent, 2011)'
_computing_molecular_graphics 'ORTEP-3 for Windows (Farrugia, 2012) and DIAMOND (Brandenburg & Berndt, 2001)'
_computing_publication_material 'WinGX (Farrugia, 2012)'
_computing_structure_refinement 'SHELXL97 (Sheldrick, 2008)'
_computing_structure_solution 'SIR2002 (Burla <i>et al.</i>, 2003)'
_diffrn_ambient_temperature 180(2)
_diffrn_detector_area_resol_mean 8.2632
_diffrn_measured_fraction_theta_full 0.998
_diffrn_measured_fraction_theta_max 0.908
_diffrn_measurement_device_type 'Agilent Xcalibur (Sapphire1)'
_diffrn_measurement_method '\w scans'
_diffrn_radiation_monochromator graphite
_diffrn_radiation_source 'fine-focus sealed tube'
_diffrn_radiation_type MoK\a
_diffrn_radiation_wavelength 0.71073
_diffrn_reflns_av_R_equivalents 0.0221
_diffrn_reflns_limit_h_max 10
_diffrn_reflns_limit_h_min -9
_diffrn_reflns_limit_k_max 18
_diffrn_reflns_limit_k_min -17
_diffrn_reflns_limit_l_max 10
_diffrn_reflns_limit_l_min -10
_diffrn_reflns_number 5578
_diffrn_reflns_theta_full 25
_diffrn_reflns_theta_max 28.25
_diffrn_reflns_theta_min 2.91
_exptl_absorpt_coefficient_mu 2.926
_exptl_absorpt_correction_T_max 1
_exptl_absorpt_correction_T_min 0.69858
_exptl_absorpt_correction_type multi-scan
_exptl_absorpt_process_details
;
(CrysAlis PRO; Agilent, 2011)
;
_exptl_crystal_colour Green
_exptl_crystal_density_diffrn 1.965
_exptl_crystal_density_method 'not measured'
_exptl_crystal_description Cube
_exptl_crystal_F_000 540
_exptl_crystal_size_max 0.15
_exptl_crystal_size_mid 0.13
_exptl_crystal_size_min 0.12
_refine_diff_density_max 0.407
_refine_diff_density_min -0.406
_refine_ls_extinction_method none
_refine_ls_goodness_of_fit_ref 1.042
_refine_ls_hydrogen_treatment constr
_refine_ls_matrix_type full
_refine_ls_number_parameters 118
_refine_ls_number_reflns 2058
_refine_ls_number_restraints 0
_refine_ls_restrained_S_all 1.042
_refine_ls_R_factor_all 0.0247
_refine_ls_R_factor_gt 0.0219
_refine_ls_shift/su_max 0.003
_refine_ls_shift/su_mean 0
_refine_ls_structure_factor_coef Fsqd
_refine_ls_weighting_details 'calc w=1/[\s^2^(Fo^2^)+(0.0307P)^2^+0.3739P] where P=(Fo^2^+2Fc^2^)/3'
_refine_ls_weighting_scheme calc
_refine_ls_wR_factor_gt 0.0566
_refine_ls_wR_factor_ref 0.0584
_reflns_number_gt 1897
_reflns_number_total 2058
_reflns_threshold_expression >2sigma(I)
_cod_data_source_file hg5337.cif
_cod_data_source_block I
_cod_original_sg_symbol_H-M 'P 21/c'
_cod_database_code 2238501
_cod_database_fobs_code 2238501

loop_
_symmetry_equiv_pos_site_id
_symmetry_equiv_pos_as_xyz
1 x,y,z
2 -x,1/2+y,1/2-z
3 -x,-y,-z
4 x,1/2-y,1/2+z

loop_
_atom_site_aniso_label
_atom_site_aniso_U_11
_atom_site_aniso_U_22
_atom_site_aniso_U_33
_atom_site_aniso_U_12
_atom_site_aniso_U_13
_atom_site_aniso_U_23
Cu1 0.01050(10) 0.01520(10) 0.01190(10) 0.00030(10) 0.00050(10) -0.00270(10)
Cl1 0.0141(2) 0.0125(2) 0.0198(2) 0.0006(2) -0.0036(2) -0.0023(2)
Cl2 0.0160(2) 0.0175(2) 0.0162(2) 0.0013(2) 0.0059(2) -0.0026(2)
O1 0.0214(7) 0.0129(6) 0.0121(6) -0.0036(5) 0.0016(5) -0.0002(5)
N1 0.0118(7) 0.0148(7) 0.0119(7) -0.0002(6) 0.0038(6) 0.0005(6)
N2 0.0280(10) 0.0118(7) 0.0140(8) -0.0036(7) 0.0026(7) -0.0001(6)
C1 0.0100(8) 0.0100(8) 0.0113(8) 0.0013(7) -0.0007(7) 0.0004(7)
C2 0.0084(8) 0.0147(8) 0.0094(8) 0.0021(7) -0.0011(7) 0.0005(7)
C3 0.0141(9) 0.0149(8) 0.0146(9) -0.0020(7) 0.0009(7) 0.0026(7)
C4 0.0193(10) 0.0124(8) 0.0217(10) -0.0016(7) 0.0004(8) -0.0032(7)
C5 0.0177(10) 0.0176(9) 0.0162(9) 0.0016(8) 0.0030(8) -0.0049(7)
C6 0.0118(9) 0.0167(9) 0.0135(9) 0.0006(7) 0.0022(7) 0.0026(7)
C7 0.0103(9) 0.0127(8) 0.0135(9) 0.0016(7) 0.0018(7) 0.0014(7)

loop_
_atom_site_type_symbol
_atom_site_label
_atom_site_fract_x
_atom_site_fract_y
_atom_site_fract_z
_atom_site_U_iso_or_equiv
_atom_site_thermal_displace_type
_atom_site_occupancy
Cu Cu1 0.18491(3) -0.04957(2) 0.58700(3) 0.01260(10) Uani 1.000
Cl Cl1 0.05270(6) 0.10533(3) 0.57135(6) 0.01610(10) Uani 1.000
Cl Cl2 0.36324(6) -0.12970(3) 0.44121(6) 0.01620(10) Uani 1.000
O O1 0.15024(17) -0.13480(9) 0.79155(16) 0.0156(4) Uani 1.000
N N1 0.37924(19) -0.00155(11) 0.74251(18) 0.0126(4) Uani 1.000
N N2 0.1556(2) -0.16908(11) 1.0607(2) 0.0180(5) Uani 1.000
C C1 0.2398(2) -0.00937(12) 0.9884(2) 0.0107(5) Uani 1.000
C C2 0.3341(2) 0.04226(12) 0.8882(2) 0.0111(5) Uani 1.000
C C3 0.3819(2) 0.13689(13) 0.9288(2) 0.0147(5) Uani 1.000
C C4 0.3337(3) 0.18053(13) 1.0665(2) 0.0181(5) Uani 1.000
C C5 0.2408(3) 0.13070(13) 1.1664(2) 0.0171(5) Uani 1.000
C C6 0.1958(2) 0.03556(13) 1.1275(2) 0.0140(5) Uani 1.000
C C7 0.1801(2) -0.10930(12) 0.9406(2) 0.0122(5) Uani 1.000
H H1A 0.43529 0.04286 0.68835 0.0152 Uiso 1.000
H H1B 0.44964 -0.05231 0.77350 0.0152 Uiso 1.000
H H2A 0.11781 -0.22765 1.03652 0.0216 Uiso 1.000
H H2B 0.17697 -0.15031 1.16476 0.0216 Uiso 1.000
H H3 0.44744 0.17143 0.86209 0.0176 Uiso 1.000
H H4 0.36477 0.24546 1.09246 0.0217 Uiso 1.000
H H5 0.20810 0.16101 1.26070 0.0206 Uiso 1.000
H H6 0.13389 0.00073 1.19728 0.0168 Uiso 1.000

loop_
_atom_type_symbol
_atom_type_description
_atom_type_scat_dispersion_real
_atom_type_scat_dispersion_imag
_atom_type_scat_source
C C 0.0033 0.0016 ' International Tables Vol C Tables 4.2.6.8 and 6.1.1.4'
H H 0.0000 0.0000 ' International Tables Vol C Tables 4.2.6.8 and 6.1.1.4'
Cl Cl 0.1484 0.1585 ' International Tables Vol C Tables 4.2.6.8 and 6.1.1.4'
Cu Cu 0.3201 1.2651 ' International Tables Vol C Tables 4.2.6.8 and 6.1.1.4'
N N 0.0061 0.0033 ' International Tables Vol C Tables 4.2.6.8 and 6.1.1.4'
O O 0.0106 0.0060 ' International Tables Vol C Tables 4.2.6.8 and 6.1.1.4'

loop_
_geom_angle_atom_site_label_1
_geom_angle_atom_site_label_2
_geom_angle_atom_site_label_3
_geom_angle_site_symmetry_1
_geom_angle_site_symmetry_3
_geom_angle
_geom_angle_publ_flag
Cl1 Cu1 Cl2 . . 136.06(2) no
Cl1 Cu1 O1 . . 115.54(4) no
Cl1 Cu1 N1 . . 92.60(5) no
Cl1 Cu1 Cl1 . 3_556 86.23(2) no
Cl2 Cu1 O1 . . 108.22(4) no
Cl2 Cu1 N1 . . 88.98(5) no
Cl1 Cu1 Cl2 3_556 . 95.55(2) no
O1 Cu1 N1 . . 82.72(6) no
Cl1 Cu1 O1 3_556 . 93.00(4) no
Cl1 Cu1 N1 3_556 . 174.57(5) no
Cu1 Cl1 Cu1 . 3_556 93.77(2) no
Cu1 O1 C7 . . 125.63(11) no
Cu1 N1 C2 . . 112.82(11) no
C2 N1 H1A . . 109.00 no
C2 N1 H1B . . 109.00 no
H1A N1 H1B . . 108.00 no
Cu1 N1 H1A . . 109.00 no
Cu1 N1 H1B . . 109.00 no
H2A N2 H2B . . 120.00 no
C7 N2 H2A . . 120.00 no
C7 N2 H2B . . 120.00 no
C2 C1 C6 . . 118.81(15) no
C2 C1 C7 . . 120.37(14) no
C6 C1 C7 . . 120.74(15) no
N1 C2 C1 . . 120.14(15) no
N1 C2 C3 . . 119.81(15) no
C1 C2 C3 . . 120.04(15) no
C2 C3 C4 . . 119.93(16) no
C3 C4 C5 . . 120.73(17) no
C4 C5 C6 . . 119.28(16) no
C1 C6 C5 . . 121.19(16) no
O1 C7 C1 . . 121.32(15) no
N2 C7 C1 . . 117.78(15) no
O1 C7 N2 . . 120.88(16) no
C2 C3 H3 . . 120.00 no
C4 C3 H3 . . 120.00 no
C3 C4 H4 . . 120.00 no
C5 C4 H4 . . 120.00 no
C4 C5 H5 . . 120.00 no
C6 C5 H5 . . 120.00 no
C1 C6 H6 . . 119.00 no
C5 C6 H6 . . 119.00 no

loop_
_geom_bond_atom_site_label_1
_geom_bond_atom_site_label_2
_geom_bond_site_symmetry_2
_geom_bond_distance
_geom_bond_publ_flag
Cu1 Cl1 . 2.3983(5) no
Cu1 Cl2 . 2.3043(6) no
Cu1 O1 . 2.0988(13) no
Cu1 N1 . 1.9923(15) no
Cu1 Cl1 3_556 2.2990(6) no
O1 C7 . 1.254(2) no
N1 C2 . 1.433(2) no
N2 C7 . 1.322(2) no
N1 H1A . 0.9200 no
N1 H1B . 0.9200 no
N2 H2A . 0.8800 no
N2 H2B . 0.8800 no
C1 C2 . 1.403(2) no
C1 C6 . 1.389(2) no
C1 C7 . 1.500(2) no
C2 C3 . 1.394(2) no
C3 C4 . 1.385(2) no
C4 C5 . 1.382(3) no
C5 C6 . 1.392(3) no
C3 H3 . 0.9500 no
C4 H4 . 0.9500 no
C5 H5 . 0.9500 no
C6 H6 . 0.9500 no

loop_
_geom_hbond_atom_site_label_D
_geom_hbond_atom_site_label_H
_geom_hbond_atom_site_label_A
_geom_hbond_site_symmetry_A
_geom_hbond_distance_DH
_geom_hbond_distance_HA
_geom_hbond_distance_DA
_geom_hbond_angle_DHA
_geom_hbond_publ_flag
N1 H1A Cl2 3_656 0.9200 2.4100 3.3113(16) 166.00 yes
N2 H2A Cl1 2_546 0.8800 2.7800 3.6439(16) 169.00 yes
N2 H2B Cl2 1_556 0.8800 2.5400 3.3493(17) 153.00 yes

loop_
_geom_torsion_atom_site_label_1
_geom_torsion_atom_site_label_2
_geom_torsion_atom_site_label_3
_geom_torsion_atom_site_label_4
_geom_torsion_site_symmetry_1
_geom_torsion_site_symmetry_3
_geom_torsion_site_symmetry_4
_geom_torsion
_geom_torsion_publ_flag
Cl2 Cu1 Cl1 Cu1 . . 3_556 94.09(3) no
O1 Cu1 Cl1 Cu1 . . 3_556 -91.53(5) no
N1 Cu1 Cl1 Cu1 . . 3_556 -174.69(5) no
Cl1 Cu1 Cl1 Cu1 3_556 . 3_556 0.00(4) no
Cl1 Cu1 Cl1 Cu1 . 3_556 3_556 0.00(4) no
Cl2 Cu1 Cl1 Cu1 . 3_556 3_556 -135.94(2) no
O1 Cu1 Cl1 Cu1 . 3_556 3_556 115.41(4) no
Cl1 Cu1 O1 C7 . . . -53.92(15) no
Cl2 Cu1 O1 C7 . . . 121.99(14) no
N1 Cu1 O1 C7 . . . 35.49(15) no
Cl1 Cu1 O1 C7 3_556 . . -141.17(14) no
Cl1 Cu1 N1 C2 . . . 55.31(11) no
Cl2 Cu1 N1 C2 . . . -168.63(11) no
O1 Cu1 N1 C2 . . . -60.11(11) no
Cu1 O1 C7 C1 . . . 2.6(2) no
Cu1 O1 C7 N2 . . . -179.23(12) no
Cu1 N1 C2 C3 . . . -123.45(14) no
Cu1 N1 C2 C1 . . . 55.55(18) no
C6 C1 C2 N1 . . . -179.03(15) no
C7 C1 C6 C5 . . . -175.43(17) no
C2 C1 C7 O1 . . . -29.6(2) no
C6 C1 C2 C3 . . . 0.0(2) no
C6 C1 C7 O1 . . . 147.06(17) no
C6 C1 C7 N2 . . . -31.2(2) no
C2 C1 C7 N2 . . . 152.19(16) no
C2 C1 C6 C5 . . . 1.3(3) no
C7 C1 C2 C3 . . . 176.68(15) no
C7 C1 C2 N1 . . . -2.3(2) no
C1 C2 C3 C4 . . . -1.2(3) no
N1 C2 C3 C4 . . . 177.83(17) no
C2 C3 C4 C5 . . . 1.2(3) no
C3 C4 C5 C6 . . . 0.1(3) no
C4 C5 C6 C1 . . . -1.3(3) no
